data_2311564
loop_
_publ_author_name
'Rani, Varsha'
'Singh, Harkesh B.'
'Butcher, Ray J.'

_publ_section_title
;
 Synthesis and structure of an aryl-tellurenium(II) cation;
 [4-<i>tert</i>-butyl-2,6-bis-(1-pentyl-1<i>H</i>-benz-imidazol-2-yl-\k<i>N</i><sup>3</sup>)phenyl-\k<i>C</i><sup>1</sup>]tellurium(II)
 (1,4-dioxane)tri-iodido-mercurate(II).
;
_journal_coeditor_code ZS2398
_journal_issue 'Pt 3'
_journal_name_full 'Acta crystallographica. Section E, Crystallographic communications'
_journal_page_first 390
_journal_page_last 393
_journal_paper_doi 10.1107/S2056989018002645
_journal_volume 74
_journal_year 2018
_chemical_formula_iupac '(C34 H41 N4 Te) [Hg I3 (C4 H8 O2)]'
_chemical_formula_moiety 'C34 H41 N4 Te +, C4 H8 Hg I3 O2 -'
_chemical_formula_sum 'C38 H49 Hg I3 N4 O2 Te'
_chemical_formula_weight 1302.70
_chemical_name_systematic
;[4-<i>tert</i>-Butyl-2,6-bis(1-pentyl-1<i>H</i>-benzimidazol-2-yl-\k<i>N</i>^3^)phenyl-\k<i>C</i>^1^]tellurium(II)
(1,4-dioxane)triiodidomercurate(II)
;
_space_group_crystal_system monoclinic
_space_group_IT_number 14
_space_group_name_Hall '-P 2ybc'
_space_group_name_H-M_alt 'P 1 21/c 1'
_atom_sites_solution_hydrogens geom
_audit_creation_method SHELXL-2017/1
_cell_angle_alpha 90
_cell_angle_beta 95.152(2)
_cell_angle_gamma 90
_cell_formula_units_Z 4
_cell_length_a 9.6074(2)
_cell_length_b 25.4943(6)
_cell_length_c 17.4326(3)
_cell_measurement_reflns_used 22849
_cell_measurement_temperature 100(2)
_cell_measurement_theta_max 31.27
_cell_measurement_theta_min 2.021
_cell_volume 4252.59(15)
_computing_cell_refinement
;
CrysAlis PRO (Rigaku OD, 2015)
;
_computing_data_collection
;
CrysAlis PRO (Rigaku OD, 2015)
;
_computing_data_reduction
;
CrysAlis PRO (Rigaku OD, 2015)
;
_computing_molecular_graphics
;
SHELXTL (Sheldrick, 2008)
;
_computing_publication_material
;
SHELXTL (Sheldrick, 2008)
;
_computing_structure_refinement
;
SHELXL2017 (Sheldrick, 2015b)
;
_computing_structure_solution
;
SHELXT (Sheldrick, 2015a)
;
_diffrn_ambient_temperature 100(2)
_diffrn_measured_fraction_theta_full 0.999
_diffrn_measured_fraction_theta_max 0.859
_diffrn_measurement_device_type 'Rigaku CCD dual source '
_diffrn_measurement_method '\w scans'
_diffrn_radiation_type MoK\a
_diffrn_radiation_wavelength 0.71073
_diffrn_reflns_av_R_equivalents 0.0413
_diffrn_reflns_limit_h_max 13
_diffrn_reflns_limit_h_min -13
_diffrn_reflns_limit_k_max 36
_diffrn_reflns_limit_k_min -34
_diffrn_reflns_limit_l_max 25
_diffrn_reflns_limit_l_min -25
_diffrn_reflns_number 58708
_diffrn_reflns_theta_full 25.242
_diffrn_reflns_theta_max 31.179
_diffrn_reflns_theta_min 2.128
_exptl_absorpt_coefficient_mu 6.505
_exptl_absorpt_correction_T_max 0.56663
_exptl_absorpt_correction_T_min 0.23835
_exptl_absorpt_correction_type multi-scan
_exptl_absorpt_process_details
;
(CrysAlis PRO; Rigaku OD, 2015)
;
_exptl_crystal_colour colorless
_exptl_crystal_density_diffrn 2.035
_exptl_crystal_description prism
_exptl_crystal_F_000 2448
_exptl_crystal_size_max 0.27
_exptl_crystal_size_mid 0.21
_exptl_crystal_size_min 0.13
_refine_diff_density_max 1.449
_refine_diff_density_min -1.534
_refine_ls_extinction_method none
_refine_ls_goodness_of_fit_ref 1.137
_refine_ls_hydrogen_treatment constr
_refine_ls_matrix_type full
_refine_ls_number_parameters 448
_refine_ls_number_reflns 12625
_refine_ls_number_restraints 0
_refine_ls_restrained_S_all 1.137
_refine_ls_R_factor_all 0.0491
_refine_ls_R_factor_gt 0.0414
_refine_ls_shift/su_max 0.004
_refine_ls_shift/su_mean 0.000
_refine_ls_structure_factor_coef Fsqd
_refine_ls_weighting_details 'w=1/[\s^2^(Fo^2^)+(0.0267P)^2^+9.9235P] where P=(Fo^2^+2Fc^2^)/3'
_refine_ls_weighting_scheme calc
_refine_ls_wR_factor_gt 0.0770
_refine_ls_wR_factor_ref 0.0795
_reflns_number_gt 11288
_reflns_number_total 12625
_reflns_threshold_expression 'I > 2\s(I)'
_cod_data_source_file zs2398sup1.cif
_cod_data_source_block I
_cod_original_sg_symbol_H-M 'P 21/c'
_cod_database_code 2311564
_shelx_space_group_comment
;
The symmetry employed for this shelxl refinement is uniquely defined
by the following loop, which should always be used as a source of
symmetry information in preference to the above space-group names.
They are only intended as comments.
;

loop_
_space_group_symop_operation_xyz
'x, y, z'
'-x, y+1/2, -z+1/2'
'-x, -y, -z'
'x, -y-1/2, z-1/2'

loop_
_atom_site_type_symbol
_atom_site_label
_atom_site_fract_x
_atom_site_fract_y
_atom_site_fract_z
_atom_site_U_iso_or_equiv
_atom_site_adp_type
_atom_site_calc_flag
_atom_site_occupancy
Hg Hg 0.75646(2) 0.67318(2) 0.82692(2) 0.03297(5) Uani d 1
I I1 0.73560(3) 0.57972(2) 0.75006(2) 0.03369(7) Uani d 1
I I2 0.55214(3) 0.74060(2) 0.77764(2) 0.04473(8) Uani d 1
I I3 0.99100(3) 0.69905(2) 0.91390(2) 0.04466(8) Uani d 1
O O1P 0.6255(4) 0.63149(14) 0.94549(18) 0.0431(8) Uani d 1
O O2P 0.6836(5) 0.6252(2) 1.1071(2) 0.0653(12) Uani d 1
C C1P 0.6860(6) 0.5855(2) 0.9821(3) 0.0491(13) Uani d 1
H H1PA 0.747374 0.568080 0.947248 0.059 Uiso calc 1
H H1PB 0.610890 0.560639 0.992658 0.059 Uiso calc 1
C C2P 0.7689(6) 0.5994(3) 1.0559(3) 0.0519(13) Uani d 1
H H2PA 0.808972 0.567185 1.080570 0.062 Uiso calc 1
H H2PB 0.847183 0.622757 1.044987 0.062 Uiso calc 1
C C3P 0.6282(8) 0.6717(3) 1.0710(4) 0.0686(19) Uani d 1
H H3PA 0.705702 0.695483 1.060347 0.082 Uiso calc 1
H H3PB 0.568885 0.690112 1.106058 0.082 Uiso calc 1
C C4P 0.5428(6) 0.6587(3) 0.9969(3) 0.0525(14) Uani d 1
H H4PA 0.462352 0.636580 1.007958 0.063 Uiso calc 1
H H4PB 0.506000 0.691438 0.972173 0.063 Uiso calc 1
Te Te1 0.74063(2) 0.51396(2) 0.54923(2) 0.02140(5) Uani d 1
N N1 0.5897(3) 0.56893(13) 0.48474(18) 0.0236(6) Uani d 1
N N2 0.8934(3) 0.44789(13) 0.55087(18) 0.0237(6) Uani d 1
N N3 0.4931(3) 0.59799(13) 0.37156(18) 0.0244(6) Uani d 1
N N4 1.0026(3) 0.38656(13) 0.48812(18) 0.0241(6) Uani d 1
C C1 0.5772(4) 0.56054(15) 0.4084(2) 0.0228(7) Uani d 1
C C2 0.5088(4) 0.61244(15) 0.4987(2) 0.0247(7) Uani d 1
C C3 0.4854(4) 0.63775(18) 0.5677(3) 0.0324(9) Uani d 1
H H3A 0.526433 0.625558 0.616065 0.039 Uiso calc 1
C C4 0.3999(5) 0.68122(18) 0.5620(3) 0.0364(10) Uani d 1
H H4A 0.383711 0.699948 0.607423 0.044 Uiso calc 1
C C5 0.3358(5) 0.69872(19) 0.4909(3) 0.0387(10) Uani d 1
H H5A 0.275877 0.728408 0.489732 0.046 Uiso calc 1
C C6 0.3578(5) 0.67387(17) 0.4230(3) 0.0334(9) Uani d 1
H H6A 0.314010 0.685579 0.374971 0.040 Uiso calc 1
C C7 0.4471(4) 0.63077(15) 0.4278(2) 0.0259(8) Uani d 1
C C8 0.4633(4) 0.60656(16) 0.2885(2) 0.0267(8) Uani d 1
H H8A 0.543550 0.593917 0.261713 0.032 Uiso calc 1
H H8B 0.453223 0.644667 0.278569 0.032 Uiso calc 1
C C9 0.3321(4) 0.57888(17) 0.2554(2) 0.0288(8) Uani d 1
H H9A 0.250131 0.594283 0.277669 0.035 Uiso calc 1
H H9B 0.337518 0.541345 0.269913 0.035 Uiso calc 1
C C10 0.3127(4) 0.58365(19) 0.1674(2) 0.0322(9) Uani d 1
H H10A 0.318795 0.621078 0.152928 0.039 Uiso calc 1
H H10B 0.389474 0.564727 0.145069 0.039 Uiso calc 1
C C11 0.1732(5) 0.5616(2) 0.1334(3) 0.0397(11) Uani d 1
H H11A 0.096416 0.582704 0.151795 0.048 Uiso calc 1
H H11B 0.163106 0.525180 0.151965 0.048 Uiso calc 1
C C12 0.1598(6) 0.5616(2) 0.0453(3) 0.0506(13) Uani d 1
H H12A 0.070863 0.545423 0.026178 0.076 Uiso calc 1
H H12B 0.237218 0.541619 0.026742 0.076 Uiso calc 1
H H12C 0.162796 0.597783 0.026544 0.076 Uiso calc 1
C C13 0.6514(4) 0.51672(15) 0.3791(2) 0.0225(7) Uani d 1
C C14 0.6451(4) 0.49851(16) 0.3031(2) 0.0250(7) Uani d 1
H H14A 0.583208 0.515082 0.264960 0.030 Uiso calc 1
C C15 0.7270(4) 0.45675(16) 0.2818(2) 0.0237(7) Uani d 1
C C16 0.8152(4) 0.43160(15) 0.3391(2) 0.0246(7) Uani d 1
H H16A 0.871573 0.403114 0.325237 0.029 Uiso calc 1
C C17 0.8217(4) 0.44771(15) 0.4163(2) 0.0221(7) Uani d 1
C C18 0.7395(4) 0.49037(14) 0.4355(2) 0.0215(7) Uani d 1
C C19 0.7261(4) 0.43807(17) 0.1985(2) 0.0275(8) Uani d 1
C C20 0.6176(5) 0.46742(19) 0.1444(2) 0.0337(9) Uani d 1
H H20A 0.636546 0.505170 0.147362 0.050 Uiso calc 1
H H20B 0.523754 0.460497 0.159841 0.050 Uiso calc 1
H H20C 0.623314 0.455319 0.091394 0.050 Uiso calc 1
C C21 0.6910(6) 0.37930(19) 0.1935(3) 0.0427(11) Uani d 1
H H21A 0.604471 0.372690 0.217678 0.064 Uiso calc 1
H H21B 0.767486 0.359149 0.220351 0.064 Uiso calc 1
H H21C 0.678832 0.368573 0.139351 0.064 Uiso calc 1
C C22 0.8719(5) 0.4479(2) 0.1713(3) 0.0402(11) Uani d 1
H H22A 0.894545 0.485269 0.175965 0.060 Uiso calc 1
H H22B 0.872508 0.437028 0.117394 0.060 Uiso calc 1
H H22C 0.941604 0.427499 0.203245 0.060 Uiso calc 1
C C23 0.9077(4) 0.42570(14) 0.4821(2) 0.0223(7) Uani d 1
C C24 0.9865(4) 0.42250(15) 0.6039(2) 0.0232(7) Uani d 1
C C25 1.0173(4) 0.43169(16) 0.6829(2) 0.0263(8) Uani d 1
H H25A 0.972775 0.458794 0.709028 0.032 Uiso calc 1
C C26 1.1166(4) 0.39891(17) 0.7210(2) 0.0302(8) Uani d 1
H H26A 1.141048 0.403739 0.774576 0.036 Uiso calc 1
C C27 1.1814(4) 0.35895(17) 0.6821(2) 0.0304(8) Uani d 1
H H27A 1.247151 0.336915 0.710397 0.036 Uiso calc 1
C C28 1.1528(4) 0.35036(16) 0.6033(2) 0.0281(8) Uani d 1
H H28A 1.198365 0.323620 0.577025 0.034 Uiso calc 1
C C29 1.0539(4) 0.38315(15) 0.5655(2) 0.0236(7) Uani d 1
C C30 1.0625(4) 0.35688(16) 0.4263(2) 0.0277(8) Uani d 1
H H30A 1.160849 0.348098 0.443315 0.033 Uiso calc 1
H H30B 1.062647 0.379541 0.380238 0.033 Uiso calc 1
C C31 0.9845(5) 0.30670(16) 0.4042(2) 0.0308(9) Uani d 1
H H31A 0.886719 0.315002 0.385220 0.037 Uiso calc 1
H H31B 0.982848 0.283726 0.449883 0.037 Uiso calc 1
C C32 1.0563(6) 0.2783(2) 0.3413(3) 0.0481(13) Uani d 1
H H32A 1.157460 0.275633 0.357500 0.058 Uiso calc 1
H H32B 1.045373 0.299530 0.293597 0.058 Uiso calc 1
C C33 0.9982(7) 0.2230(3) 0.3236(4) 0.0668(18) Uani d 1
H H33A 1.057355 0.205345 0.287666 0.080 Uiso calc 1
H H33B 1.003942 0.202324 0.371852 0.080 Uiso calc 1
C C34 0.8516(8) 0.2232(3) 0.2892(4) 0.0698(18) Uani d 1
H H34A 0.826398 0.188126 0.269610 0.105 Uiso calc 1
H H34B 0.841711 0.248498 0.246670 0.105 Uiso calc 1
H H34C 0.789684 0.233200 0.328424 0.105 Uiso calc 1

loop_
_atom_site_aniso_label
_atom_site_aniso_U_11
_atom_site_aniso_U_22
_atom_site_aniso_U_33
_atom_site_aniso_U_12
_atom_site_aniso_U_13
_atom_site_aniso_U_23
Hg 0.03525(9) 0.03204(9) 0.03157(8) -0.00056(7) 0.00279(6) -0.00291(6)
I1 0.03544(14) 0.03364(14) 0.03205(14) 0.00098(11) 0.00334(11) -0.00527(11)
I2 0.04247(17) 0.02744(14) 0.0635(2) 0.00214(12) 0.00065(15) 0.00296(14)
I3 0.04082(16) 0.04536(18) 0.04619(18) -0.00267(14) -0.00499(13) -0.01225(14)
O1P 0.0482(19) 0.053(2) 0.0277(16) 0.0038(16) 0.0029(14) 0.0056(14)
O2P 0.071(3) 0.094(3) 0.0289(18) 0.004(2) -0.0056(18) 0.002(2)
C1P 0.061(3) 0.049(3) 0.036(3) -0.003(3) -0.003(2) 0.009(2)
C2P 0.048(3) 0.068(4) 0.038(3) -0.003(3) -0.003(2) 0.013(3)
C3P 0.079(5) 0.083(5) 0.042(3) 0.013(4) 0.001(3) -0.018(3)
C4P 0.048(3) 0.072(4) 0.039(3) 0.012(3) 0.007(2) 0.000(3)
Te1 0.02258(11) 0.02243(11) 0.01920(10) -0.00065(9) 0.00201(8) -0.00145(9)
N1 0.0245(15) 0.0244(16) 0.0216(15) 0.0020(13) -0.0003(12) -0.0026(12)
N2 0.0256(15) 0.0259(16) 0.0197(14) 0.0010(13) 0.0020(12) -0.0012(12)
N3 0.0244(15) 0.0264(16) 0.0221(15) 0.0016(13) 0.0010(12) 0.0024(12)
N4 0.0247(15) 0.0232(15) 0.0243(15) 0.0022(12) 0.0012(12) -0.0006(12)
C1 0.0221(17) 0.0243(18) 0.0223(17) -0.0017(14) 0.0034(13) -0.0005(14)
C2 0.0232(17) 0.0243(18) 0.0264(18) 0.0011(14) 0.0017(14) -0.0004(14)
C3 0.032(2) 0.036(2) 0.030(2) 0.0043(18) 0.0048(16) -0.0031(17)
C4 0.037(2) 0.035(2) 0.039(2) 0.0091(19) 0.0088(19) -0.0087(19)
C5 0.039(2) 0.036(2) 0.041(2) 0.013(2) 0.006(2) -0.002(2)
C6 0.032(2) 0.033(2) 0.036(2) 0.0047(18) 0.0031(17) 0.0045(18)
C7 0.0255(18) 0.0245(18) 0.0281(19) 0.0016(15) 0.0039(15) -0.0010(15)
C8 0.0297(19) 0.0264(19) 0.0241(18) 0.0024(16) 0.0034(15) 0.0070(15)
C9 0.0267(19) 0.035(2) 0.0250(18) 0.0000(16) 0.0023(15) 0.0045(16)
C10 0.032(2) 0.042(2) 0.0234(18) 0.0032(18) 0.0037(16) 0.0030(17)
C11 0.035(2) 0.056(3) 0.027(2) -0.003(2) -0.0016(17) 0.002(2)
C12 0.053(3) 0.068(4) 0.029(2) 0.000(3) -0.003(2) 0.001(2)
C13 0.0205(16) 0.0227(17) 0.0248(17) -0.0014(14) 0.0050(13) -0.0006(14)
C14 0.0226(17) 0.0292(19) 0.0230(17) -0.0020(15) 0.0011(14) 0.0015(14)
C15 0.0241(17) 0.0299(19) 0.0169(16) -0.0014(15) 0.0008(13) 0.0011(14)
C16 0.0271(18) 0.0232(18) 0.0234(17) 0.0022(15) 0.0026(14) -0.0033(14)
C17 0.0229(17) 0.0223(17) 0.0209(17) -0.0019(14) 0.0010(13) 0.0011(13)
C18 0.0236(17) 0.0207(17) 0.0204(16) -0.0022(14) 0.0028(13) 0.0001(13)
C19 0.0274(19) 0.033(2) 0.0216(17) 0.0010(16) 0.0011(14) -0.0054(15)
C20 0.032(2) 0.048(3) 0.0198(18) 0.0035(19) 0.0007(16) -0.0041(17)
C21 0.054(3) 0.040(3) 0.033(2) 0.002(2) -0.002(2) -0.015(2)
C22 0.029(2) 0.065(3) 0.027(2) 0.001(2) 0.0046(17) -0.005(2)
C23 0.0254(17) 0.0214(17) 0.0200(16) -0.0004(14) 0.0016(13) 0.0020(13)
C24 0.0229(17) 0.0234(18) 0.0229(17) -0.0023(14) 0.0000(13) 0.0031(14)
C25 0.0239(18) 0.031(2) 0.0238(18) -0.0040(15) 0.0023(14) 0.0003(15)
C26 0.032(2) 0.036(2) 0.0222(18) -0.0047(17) -0.0014(15) 0.0053(16)
C27 0.0265(19) 0.033(2) 0.032(2) 0.0013(16) 0.0002(16) 0.0073(17)
C28 0.0282(19) 0.0241(19) 0.032(2) 0.0035(16) 0.0010(16) 0.0039(16)
C29 0.0225(17) 0.0242(18) 0.0241(17) -0.0018(14) 0.0029(14) 0.0044(14)
C30 0.0308(19) 0.0263(19) 0.0266(18) 0.0050(16) 0.0062(15) -0.0016(15)
C31 0.038(2) 0.0251(19) 0.030(2) -0.0003(17) 0.0081(17) -0.0023(16)
C32 0.051(3) 0.043(3) 0.053(3) -0.007(2) 0.019(2) -0.024(2)
C33 0.069(4) 0.056(4) 0.076(4) 0.008(3) 0.005(3) -0.036(3)
C34 0.080(5) 0.056(4) 0.070(4) -0.014(3) -0.006(4) -0.013(3)

loop_
_atom_type_symbol
_atom_type_description
_atom_type_scat_dispersion_real
_atom_type_scat_dispersion_imag
_atom_type_scat_source
C C 0.0033 0.0016 'International Tables Vol C Tables 4.2.6.8 and 6.1.1.4'
H H 0.0000 0.0000 'International Tables Vol C Tables 4.2.6.8 and 6.1.1.4'
N N 0.0061 0.0033 'International Tables Vol C Tables 4.2.6.8 and 6.1.1.4'
Te Te -0.5308 1.6751 'International Tables Vol C Tables 4.2.6.8 and 6.1.1.4'
I I -0.4742 1.8119 'International Tables Vol C Tables 4.2.6.8 and 6.1.1.4'
Hg Hg -2.3894 9.2266 'International Tables Vol C Tables 4.2.6.8 and 6.1.1.4'
O O 0.0106 0.0060 'International Tables Vol C Tables 4.2.6.8 and 6.1.1.4'

loop_
_geom_angle_atom_site_label_1
_geom_angle_atom_site_label_2
_geom_angle_atom_site_label_3
_geom_angle
I3 Hg I2 125.097(12)
I3 Hg O1P 95.08(7)
I2 Hg O1P 96.76(7)
I3 Hg I1 120.825(12)
I2 Hg I1 112.406(11)
O1P Hg I1 90.76(8)
C4P O1P C1P 110.1(4)
C4P O1P Hg 127.3(3)
C1P O1P Hg 117.4(3)
C3P O2P C2P 108.7(4)
O1P C1P C2P 110.7(5)
O1P C1P H1PA 109.5
C2P C1P H1PA 109.5
O1P C1P H1PB 109.5
C2P C1P H1PB 109.5
H1PA C1P H1PB 108.1
O2P C2P C1P 110.9(5)
O2P C2P H2PA 109.5
C1P C2P H2PA 109.5
O2P C2P H2PB 109.5
C1P C2P H2PB 109.5
H2PA C2P H2PB 108.1
O2P C3P C4P 110.4(5)
O2P C3P H3PA 109.6
C4P C3P H3PA 109.6
O2P C3P H3PB 109.6
C4P C3P H3PB 109.6
H3PA C3P H3PB 108.1
O1P C4P C3P 110.8(5)
O1P C4P H4PA 109.5
C3P C4P H4PA 109.5
O1P C4P H4PB 109.5
C3P C4P H4PB 109.5
H4PA C4P H4PB 108.1
C18 Te1 N2 74.93(13)
C18 Te1 N1 75.77(13)
N2 Te1 N1 150.68(11)
C1 N1 C2 107.4(3)
C1 N1 Te1 113.2(2)
C2 N1 Te1 139.2(3)
C23 N2 C24 106.6(3)
C23 N2 Te1 115.2(2)
C24 N2 Te1 138.1(3)
C1 N3 C7 107.4(3)
C1 N3 C8 128.3(3)
C7 N3 C8 124.1(3)
C23 N4 C29 107.4(3)
C23 N4 C30 128.9(3)
C29 N4 C30 123.1(3)
N1 C1 N3 110.5(3)
N1 C1 C13 118.1(3)
N3 C1 C13 131.5(3)
N1 C2 C3 130.9(4)
N1 C2 C7 108.1(3)
C3 C2 C7 121.0(4)
C4 C3 C2 116.6(4)
C4 C3 H3A 121.7
C2 C3 H3A 121.7
C3 C4 C5 122.1(4)
C3 C4 H4A 119.0
C5 C4 H4A 119.0
C6 C5 C4 121.6(4)
C6 C5 H5A 119.2
C4 C5 H5A 119.2
C5 C6 C7 116.9(4)
C5 C6 H6A 121.6
C7 C6 H6A 121.6
N3 C7 C6 131.6(4)
N3 C7 C2 106.6(3)
C6 C7 C2 121.8(4)
N3 C8 C9 112.9(3)
N3 C8 H8A 109.0
C9 C8 H8A 109.0
N3 C8 H8B 109.0
C9 C8 H8B 109.0
H8A C8 H8B 107.8
C8 C9 C10 111.5(3)
C8 C9 H9A 109.3
C10 C9 H9A 109.3
C8 C9 H9B 109.3
C10 C9 H9B 109.3
H9A C9 H9B 108.0
C11 C10 C9 112.6(4)
C11 C10 H10A 109.1
C9 C10 H10A 109.1
C11 C10 H10B 109.1
C9 C10 H10B 109.1
H10A C10 H10B 107.8
C10 C11 C12 112.5(4)
C10 C11 H11A 109.1
C12 C11 H11A 109.1
C10 C11 H11B 109.1
C12 C11 H11B 109.1
H11A C11 H11B 107.8
C11 C12 H12A 109.5
C11 C12 H12B 109.5
H12A C12 H12B 109.5
C11 C12 H12C 109.5
H12A C12 H12C 109.5
H12B C12 H12C 109.5
C14 C13 C18 118.3(3)
C14 C13 C1 127.6(4)
C18 C13 C1 114.0(3)
C15 C14 C13 121.8(4)
C15 C14 H14A 119.1
C13 C14 H14A 119.1
C14 C15 C16 118.6(3)
C14 C15 C19 122.4(3)
C16 C15 C19 119.0(3)
C17 C16 C15 121.3(4)
C17 C16 H16A 119.3
C15 C16 H16A 119.3
C18 C17 C16 118.6(3)
C18 C17 C23 113.6(3)
C16 C17 C23 127.8(3)
C17 C18 C13 121.3(3)
C17 C18 Te1 119.9(3)
C13 C18 Te1 118.7(3)
C15 C19 C20 112.2(3)
C15 C19 C21 109.9(3)
C20 C19 C21 107.9(4)
C15 C19 C22 108.3(3)
C20 C19 C22 108.5(4)
C21 C19 C22 110.0(4)
C19 C20 H20A 109.5
C19 C20 H20B 109.5
H20A C20 H20B 109.5
C19 C20 H20C 109.5
H20A C20 H20C 109.5
H20B C20 H20C 109.5
C19 C21 H21A 109.5
C19 C21 H21B 109.5
H21A C21 H21B 109.5
C19 C21 H21C 109.5
H21A C21 H21C 109.5
H21B C21 H21C 109.5
C19 C22 H22A 109.5
C19 C22 H22B 109.5
H22A C22 H22B 109.5
C19 C22 H22C 109.5
H22A C22 H22C 109.5
H22B C22 H22C 109.5
N2 C23 N4 111.4(3)
N2 C23 C17 116.2(3)
N4 C23 C17 132.4(3)
N2 C24 C29 108.4(3)
N2 C24 C25 130.0(4)
C29 C24 C25 121.6(4)
C26 C25 C24 116.3(4)
C26 C25 H25A 121.8
C24 C25 H25A 121.8
C25 C26 C27 121.4(4)
C25 C26 H26A 119.3
C27 C26 H26A 119.3
C28 C27 C26 122.4(4)
C28 C27 H27A 118.8
C26 C27 H27A 118.8
C29 C28 C27 116.1(4)
C29 C28 H28A 122.0
C27 C28 H28A 122.0
C28 C29 C24 122.2(4)
C28 C29 N4 131.6(4)
C24 C29 N4 106.2(3)
N4 C30 C31 113.8(3)
N4 C30 H30A 108.8
C31 C30 H30A 108.8
N4 C30 H30B 108.8
C31 C30 H30B 108.8
H30A C30 H30B 107.7
C30 C31 C32 109.7(4)
C30 C31 H31A 109.7
C32 C31 H31A 109.7
C30 C31 H31B 109.7
C32 C31 H31B 109.7
H31A C31 H31B 108.2
C31 C32 C33 113.6(5)
C31 C32 H32A 108.9
C33 C32 H32A 108.9
C31 C32 H32B 108.9
C33 C32 H32B 108.9
H32A C32 H32B 107.7
C34 C33 C32 113.1(6)
C34 C33 H33A 109.0
C32 C33 H33A 109.0
C34 C33 H33B 109.0
C32 C33 H33B 109.0
H33A C33 H33B 107.8
C33 C34 H34A 109.5
C33 C34 H34B 109.5
H34A C34 H34B 109.5
C33 C34 H34C 109.5
H34A C34 H34C 109.5
H34B C34 H34C 109.5

loop_
_geom_bond_atom_site_label_1
_geom_bond_atom_site_label_2
_geom_bond_distance
Hg I3 2.6828(4)
Hg I2 2.6912(4)
Hg O1P 2.730(3)
Hg I1 2.7321(3)
O1P C4P 1.429(6)
O1P C1P 1.433(6)
O2P C3P 1.424(8)
O2P C2P 1.425(7)
C1P C2P 1.494(7)
C1P H1PA 0.9900
C1P H1PB 0.9900
C2P H2PA 0.9900
C2P H2PB 0.9900
C3P C4P 1.504(8)
C3P H3PA 0.9900
C3P H3PB 0.9900
C4P H4PA 0.9900
C4P H4PB 0.9900
Te1 C18 2.071(4)
Te1 N2 2.232(3)
Te1 N1 2.244(3)
N1 C1 1.343(5)
N1 C2 1.389(5)
N2 C23 1.344(5)
N2 C24 1.387(5)
N3 C1 1.372(5)
N3 C7 1.391(5)
N3 C8 1.467(5)
N4 C23 1.349(5)
N4 C29 1.397(5)
N4 C30 1.475(5)
C1 C13 1.443(5)
C2 C3 1.401(6)
C2 C7 1.402(5)
C3 C4 1.378(6)
C3 H3A 0.9500
C4 C5 1.406(7)
C4 H4A 0.9500
C5 C6 1.376(6)
C5 H5A 0.9500
C6 C7 1.392(6)
C6 H6A 0.9500
C8 C9 1.513(6)
C8 H8A 0.9900
C8 H8B 0.9900
C9 C10 1.534(5)
C9 H9A 0.9900
C9 H9B 0.9900
C10 C11 1.524(6)
C10 H10A 0.9900
C10 H10B 0.9900
C11 C12 1.529(6)
C11 H11A 0.9900
C11 H11B 0.9900
C12 H12A 0.9800
C12 H12B 0.9800
C12 H12C 0.9800
C13 C14 1.400(5)
C13 C18 1.409(5)
C14 C15 1.394(6)
C14 H14A 0.9500
C15 C16 1.405(5)
C15 C19 1.527(5)
C16 C17 1.404(5)
C16 H16A 0.9500
C17 C18 1.402(5)
C17 C23 1.464(5)
C19 C20 1.536(6)
C19 C21 1.536(6)
C19 C22 1.540(6)
C20 H20A 0.9800
C20 H20B 0.9800
C20 H20C 0.9800
C21 H21A 0.9800
C21 H21B 0.9800
C21 H21C 0.9800
C22 H22A 0.9800
C22 H22B 0.9800
C22 H22C 0.9800
C24 C29 1.396(5)
C24 C25 1.403(5)
C25 C26 1.391(6)
C25 H25A 0.9500
C26 C27 1.400(6)
C26 H26A 0.9500
C27 C28 1.394(6)
C27 H27A 0.9500
C28 C29 1.386(5)
C28 H28A 0.9500
C30 C31 1.515(6)
C30 H30A 0.9900
C30 H30B 0.9900
C31 C32 1.529(6)
C31 H31A 0.9900
C31 H31B 0.9900
C32 C33 1.538(8)
C32 H32A 0.9900
C32 H32B 0.9900
C33 C34 1.481(9)
C33 H33A 0.9900
C33 H33B 0.9900
C34 H34A 0.9800
C34 H34B 0.9800
C34 H34C 0.9800

loop_
_geom_hbond_atom_site_label_D
_geom_hbond_atom_site_label_H
_geom_hbond_atom_site_label_A
_geom_hbond_site_symmetry_A
_geom_hbond_distance_DH
_geom_hbond_distance_HA
_geom_hbond_distance_DA
_geom_hbond_angle_DHA
_geom_hbond_publ_flag
C3 H3A I1 . 0.95 3.16 4.086(4) 164 yes
C8 H8B I2 4_575 0.99 3.08 3.997(4) 155 yes
C9 H9B I1 3_666 0.99 3.18 4.095(4) 155 yes
C30 H30B I1 3_766 0.99 3.28 4.111(4) 142 yes
C31 H31B I3 2_746 0.99 3.20 4.185(4) 172 yes

loop_
_geom_torsion_atom_site_label_1
_geom_torsion_atom_site_label_2
_geom_torsion_atom_site_label_3
_geom_torsion_atom_site_label_4
_geom_torsion
C4P O1P C1P C2P -55.9(6)
Hg O1P C1P C2P 100.4(4)
C3P O2P C2P C1P -59.8(6)
O1P C1P C2P O2P 58.5(6)
C2P O2P C3P C4P 59.4(7)
C1P O1P C4P C3P 55.9(7)
Hg O1P C4P C3P -97.5(5)
O2P C3P C4P O1P -58.5(7)
C2 N1 C1 N3 1.5(4)
Te1 N1 C1 N3 -174.9(2)
C2 N1 C1 C13 -179.5(3)
Te1 N1 C1 C13 4.2(4)
C7 N3 C1 N1 -1.8(4)
C8 N3 C1 N1 173.3(4)
C7 N3 C1 C13 179.3(4)
C8 N3 C1 C13 -5.6(7)
C1 N1 C2 C3 -179.8(4)
Te1 N1 C2 C3 -5.0(7)
C1 N1 C2 C7 -0.6(4)
Te1 N1 C2 C7 174.2(3)
N1 C2 C3 C4 178.9(4)
C7 C2 C3 C4 -0.2(6)
C2 C3 C4 C5 1.7(7)
C3 C4 C5 C6 -1.4(8)
C4 C5 C6 C7 -0.4(7)
C1 N3 C7 C6 -178.2(4)
C8 N3 C7 C6 6.5(7)
C1 N3 C7 C2 1.3(4)
C8 N3 C7 C2 -174.0(3)
C5 C6 C7 N3 -178.7(4)
C5 C6 C7 C2 1.9(6)
N1 C2 C7 N3 -0.5(4)
C3 C2 C7 N3 178.9(4)
N1 C2 C7 C6 179.1(4)
C3 C2 C7 C6 -1.6(6)
C1 N3 C8 C9 93.8(5)
C7 N3 C8 C9 -91.8(5)
N3 C8 C9 C10 -173.8(3)
C8 C9 C10 C11 -173.5(4)
C9 C10 C11 C12 -174.6(4)
N1 C1 C13 C14 174.8(4)
N3 C1 C13 C14 -6.4(7)
N1 C1 C13 C18 -5.3(5)
N3 C1 C13 C18 173.5(4)
C18 C13 C14 C15 -2.5(6)
C1 C13 C14 C15 177.3(4)
C13 C14 C15 C16 1.8(6)
C13 C14 C15 C19 -177.2(4)
C14 C15 C16 C17 0.0(6)
C19 C15 C16 C17 179.0(4)
C15 C16 C17 C18 -1.0(6)
C15 C16 C17 C23 -179.9(4)
C16 C17 C18 C13 0.3(5)
C23 C17 C18 C13 179.3(3)
C16 C17 C18 Te1 178.0(3)
C23 C17 C18 Te1 -3.0(4)
C14 C13 C18 C17 1.5(5)
C1 C13 C18 C17 -178.4(3)
C14 C13 C18 Te1 -176.3(3)
C1 C13 C18 Te1 3.9(4)
C14 C15 C19 C20 -4.6(5)
C16 C15 C19 C20 176.5(4)
C14 C15 C19 C21 -124.6(4)
C16 C15 C19 C21 56.4(5)
C14 C15 C19 C22 115.2(4)
C16 C15 C19 C22 -63.8(5)
C24 N2 C23 N4 1.5(4)
Te1 N2 C23 N4 179.4(2)
C24 N2 C23 C17 -178.1(3)
Te1 N2 C23 C17 -0.1(4)
C29 N4 C23 N2 -0.3(4)
C30 N4 C23 N2 -171.4(4)
C29 N4 C23 C17 179.2(4)
C30 N4 C23 C17 8.1(7)
C18 C17 C23 N2 1.9(5)
C16 C17 C23 N2 -179.1(4)
C18 C17 C23 N4 -177.6(4)
C16 C17 C23 N4 1.4(7)
C23 N2 C24 C29 -2.1(4)
Te1 N2 C24 C29 -179.3(3)
C23 N2 C24 C25 177.3(4)
Te1 N2 C24 C25 0.1(7)
N2 C24 C25 C26 179.7(4)
C29 C24 C25 C26 -1.0(6)
C24 C25 C26 C27 -0.2(6)
C25 C26 C27 C28 1.4(6)
C26 C27 C28 C29 -1.2(6)
C27 C28 C29 C24 0.0(6)
C27 C28 C29 N4 178.4(4)
N2 C24 C29 C28 -179.4(4)
C25 C24 C29 C28 1.2(6)
N2 C24 C29 N4 1.9(4)
C25 C24 C29 N4 -177.6(3)
C23 N4 C29 C28 -179.6(4)
C30 N4 C29 C28 -7.9(6)
C23 N4 C29 C24 -1.0(4)
C30 N4 C29 C24 170.7(3)
C23 N4 C30 C31 -92.9(5)
C29 N4 C30 C31 97.3(4)
N4 C30 C31 C32 -178.7(4)
C30 C31 C32 C33 171.3(5)
C31 C32 C33 C34 66.0(8)
